data_2102417
loop_
_publ_author_name
'Marsh, Richard E.'

_publ_section_title
;
 Space group <i>Cc</i>: an update
;
_journal_issue 2
_journal_name_full 'Acta Crystallographica Section B'
_journal_page_first 252
_journal_page_last 253
_journal_paper_doi 10.1107/S0108768104003878
_journal_volume 60
_journal_year 2004
_chemical_formula_moiety 'C15 H16 Cl4 S2 Sn'
_chemical_formula_sum 'C15 H16 Cl4 S2 Sn'
_space_group_crystal_system monoclinic
_space_group_IT_number 15
_space_group_name_Hall '-C 2yc'
_space_group_name_H-M_alt 'C 1 2/c 1'
_audit_creation_method CRYM
_cell_angle_alpha 90
_cell_angle_beta 93.75
_cell_angle_gamma 90
_cell_formula_units_Z 4
_cell_length_a 7.7630
_cell_length_b 13.8930
_cell_length_c 17.6110
_cell_volume 1895.304
_cod_data_source_file bk0142.cif
_cod_data_source_block RECVIE
_cod_depositor_comments
;
 Updating space group information and adding the symmetry operation list.

 Antanas Vaitkus,
 2018-06-14

 Adding the _cell_formula_units_Z data item.

 Antanas Vaitkus,
 2017-08-05

  Added moiety chemical formula from Marsh (2004) paper.
  The summary chemical formula is calculated from moiety formula using
  AdHocParser
  (svn://www.crystallography.net/cod-tools/trunk/Formulae/AdHocParser.yp,
  revision 1441.)

  Andrius Merkys
  2013-11-11
;
_cod_original_sg_symbol_H-M C2/c
_cod_database_code 2102417

loop_
_space_group_symop_id
_space_group_symop_operation_xyz
1 x,y,z
2 -x,y,-z+1/2
3 -x,-y,-z
4 x,-y,z+1/2
5 x+1/2,y+1/2,z
6 -x+1/2,y+1/2,-z+1/2
7 -x+1/2,-y+1/2,-z
8 x+1/2,-y+1/2,z+1/2

loop_
_atom_site_label
_atom_site_type_symbol
_atom_site_fract_x
_atom_site_fract_y
_atom_site_fract_z
Sn1 Sn 0.00000 0.04003 0.25000
Cl1 Cl -0.29000 0.05835 0.28400
Cl2 Cl -0.07150 -0.07400 0.15200
S1 S 0.06250 0.18840 0.34950
C1 C 0.14750 0.27965 0.28750
C2 C 0.00000 0.33860 0.25000
C4 C 0.24200 0.15790 0.41300
C5 C 0.20200 0.11570 0.48050
C6 C 0.33500 0.09390 0.53500
C7 C 0.50300 0.11675 0.52150
C8 C 0.54150 0.15830 0.45450
C9 C 0.41100 0.17850 0.39800
H1 H 0.20950 0.24965 0.24980
H2 H 0.22145 0.32095 0.31695
H3 H -0.04510 0.37750 0.28665
H7 H 0.08570 0.10255 0.48995
H8 H 0.30790 0.06475 0.58090
H9 H 0.59145 0.10330 0.55880
H10 H 0.65755 0.17080 0.44440
H11 H 0.43770 0.20610 0.35065
